data_2240551
loop_
_publ_author_name
'Thirumurthy, Kannan'
'Thirunarayanan, Ganesamoorthy'
'Murugavel, S.'

_publ_section_title
;
 Crystal structure of
 (<i>E</i>)-<i>N</i>-(3,3-diphenylallylidene)-9-ethyl-9<i>H</i>-carbazol-3-amine
;
_journal_coeditor_code SU5095
_journal_issue 4
_journal_name_full 'Acta Crystallographica Section E'
_journal_page_first 418
_journal_page_last 420
_journal_paper_doi 10.1107/S2056989015005770
_journal_volume 71
_journal_year 2015
_chemical_formula_iupac 'C29 H24 N2'
_chemical_formula_moiety 'C29 H24 N2'
_chemical_formula_sum 'C29 H24 N2'
_chemical_formula_weight 400.50
_chemical_name_systematic (<i>E</i>)-<i>N</i>-(3,3-Diphenylallylidene)-9-ethyl-9<i>H</i>-carbazol-3-amine
_space_group_IT_number 14
_symmetry_cell_setting monoclinic
_symmetry_space_group_name_Hall '-P 2ybc'
_symmetry_space_group_name_H-M 'P 1 21/c 1'
_atom_sites_solution_hydrogens geom
_atom_sites_solution_primary direct
_atom_sites_solution_secondary difmap
_audit_creation_method SHELXL-97
_cell_angle_alpha 90.00
_cell_angle_beta 92.234(11)
_cell_angle_gamma 90.00
_cell_formula_units_Z 4
_cell_length_a 13.6502(17)
_cell_length_b 8.7616(13)
_cell_length_c 18.224(2)
_cell_measurement_reflns_used 5927
_cell_measurement_temperature 293(2)
_cell_measurement_theta_max 29.3
_cell_measurement_theta_min 2.8
_cell_volume 2177.9(5)
_computing_cell_refinement
;
SAINT (Bruker, 2002)
;
_computing_data_collection
;
SMART (Bruker, 2002)
;
_computing_data_reduction
;
SAINT (Bruker, 2002)
;
_computing_molecular_graphics
;
ORTEP-3 for Windows (Farrugia (2012)
;
_computing_publication_material
;
SHELXL97 (Sheldrick, 2008) and  PLATON  (Spek, 2009)
;
_computing_structure_refinement
;
SHELXL97 (Sheldrick, 2008)
;
_computing_structure_solution
;
SHELXS97 (Sheldrick, 2008)
;
_diffrn_ambient_temperature 293(2)
_diffrn_measured_fraction_theta_full 0.999
_diffrn_measured_fraction_theta_max 0.840
_diffrn_measurement_device_type 'Bruker SMART CCD area-detector'
_diffrn_measurement_method '\f and \w scans'
_diffrn_radiation_monochromator graphite
_diffrn_radiation_source 'fine-focus sealed tube'
_diffrn_radiation_type MoK\a
_diffrn_radiation_wavelength 0.71073
_diffrn_reflns_av_R_equivalents 0.0467
_diffrn_reflns_av_sigmaI/netI 0.0633
_diffrn_reflns_limit_h_max 18
_diffrn_reflns_limit_h_min -15
_diffrn_reflns_limit_k_max 11
_diffrn_reflns_limit_k_min -11
_diffrn_reflns_limit_l_max 23
_diffrn_reflns_limit_l_min -24
_diffrn_reflns_number 9709
_diffrn_reflns_theta_full 25.00
_diffrn_reflns_theta_max 29.27
_diffrn_reflns_theta_min 2.76
_diffrn_standards_number 0
_exptl_absorpt_coefficient_mu 0.071
_exptl_absorpt_correction_T_max 0.989
_exptl_absorpt_correction_T_min 0.984
_exptl_absorpt_correction_type multi-scan
_exptl_absorpt_process_details
;
(SADABS; Sheldrick, 1996)
;
_exptl_crystal_colour red
_exptl_crystal_density_diffrn 1.221
_exptl_crystal_density_method 'not measured'
_exptl_crystal_description block
_exptl_crystal_F_000 848
_exptl_crystal_size_max 0.23
_exptl_crystal_size_mid 0.21
_exptl_crystal_size_min 0.15
_refine_diff_density_max 0.167
_refine_diff_density_min -0.194
_refine_ls_extinction_method none
_refine_ls_goodness_of_fit_ref 1.027
_refine_ls_hydrogen_treatment constr
_refine_ls_matrix_type full
_refine_ls_number_parameters 280
_refine_ls_number_reflns 4982
_refine_ls_number_restraints 0
_refine_ls_restrained_S_all 1.027
_refine_ls_R_factor_all 0.0948
_refine_ls_R_factor_gt 0.0556
_refine_ls_shift/su_max 0.000
_refine_ls_shift/su_mean 0.000
_refine_ls_structure_factor_coef Fsqd
_refine_ls_weighting_details 'calc w=1/[\s^2^(Fo^2^)+(0.0555P)^2^+0.1709P] where P=(Fo^2^+2Fc^2^)/3'
_refine_ls_weighting_scheme calc
_refine_ls_wR_factor_gt 0.1241
_refine_ls_wR_factor_ref 0.1500
_reflns_number_gt 3066
_reflns_number_total 4982
_reflns_threshold_expression I>2\s(I)
_cod_data_source_file su5095sup1.cf
_cod_data_source_block I
_cod_original_sg_symbol_H-M 'P 21/c'
_cod_database_code 2240551
_cod_database_fobs_code 2240551

loop_
_symmetry_equiv_pos_as_xyz
'x, y, z'
'-x, y+1/2, -z+1/2'
'-x, -y, -z'
'x, -y-1/2, z-1/2'

loop_
_atom_site_type_symbol
_atom_site_label
_atom_site_fract_x
_atom_site_fract_y
_atom_site_fract_z
_atom_site_U_iso_or_equiv
_atom_site_adp_type
_atom_site_calc_flag
_atom_site_refinement_flags
_atom_site_occupancy
_atom_site_symmetry_multiplicity
C C14 0.5899(2) 1.3222(3) 0.14013(13) 0.0822(7) Uani d . 1 1
H H14A 0.6192 1.4132 0.1215 0.123 Uiso calc R 1 1
H H14B 0.6144 1.3041 0.1894 0.123 Uiso calc R 1 1
H H14C 0.5200 1.3346 0.1399 0.123 Uiso calc R 1 1
N N2 0.19996(10) 0.8129(2) 0.10030(8) 0.0516(4) Uani d . 1 1
C C10 0.29431(12) 0.8778(2) 0.09957(9) 0.0454(4) Uani d . 1 1
C C9 0.36711(12) 0.8093(2) 0.14234(9) 0.0449(4) Uani d . 1 1
H H9 0.3538 0.7226 0.1696 0.054 Uiso calc R 1 1
C C4 0.47794(13) 1.0054(2) 0.10553(9) 0.0462(4) Uani d . 1 1
C C3 0.46026(12) 0.8713(2) 0.14420(9) 0.0427(4) Uani d . 1 1
N N1 0.57338(11) 1.04985(18) 0.11800(8) 0.0530(4) Uani d . 1 1
C C12 0.40455(14) 1.0746(2) 0.06391(10) 0.0530(5) Uani d . 1 1
H H12 0.4166 1.1636 0.0380 0.064 Uiso calc R 1 1
C C11 0.31382(14) 1.0100(2) 0.06153(10) 0.0518(5) Uani d . 1 1
H H11 0.2636 1.0560 0.0336 0.062 Uiso calc R 1 1
C C19 -0.16510(13) 0.7140(2) 0.04772(10) 0.0533(5) Uani d . 1 1
H H19 -0.1369 0.7691 0.0867 0.064 Uiso calc R 1 1
C C15 0.14631(13) 0.8153(2) 0.04164(10) 0.0529(5) Uani d . 1 1
H H15 0.1714 0.8548 -0.0011 0.063 Uiso calc R 1 1
C C2 0.55154(13) 0.8316(2) 0.18155(9) 0.0455(4) Uani d . 1 1
C C18 -0.11167(13) 0.6882(2) -0.01430(10) 0.0471(4) Uani d . 1 1
C C1 0.61869(13) 0.9460(2) 0.16451(10) 0.0510(5) Uani d . 1 1
C C16 0.04842(13) 0.7586(3) 0.04026(10) 0.0553(5) Uani d . 1 1
H H16 0.0230 0.7319 0.0851 0.066 Uiso calc R 1 1
C C23 -0.15719(14) 0.6089(2) -0.07131(11) 0.0588(5) Uani d . 1 1
H H23 -0.1235 0.5911 -0.1139 0.071 Uiso calc R 1 1
C C20 -0.25842(14) 0.6598(3) 0.05254(12) 0.0614(6) Uani d . 1 1
H H20 -0.2930 0.6772 0.0947 0.074 Uiso calc R 1 1
C C24 0.02709(12) 0.7604(2) -0.09425(9) 0.0477(5) Uani d . 1 1
C C13 0.61468(15) 1.1902(2) 0.09293(11) 0.0614(5) Uani d . 1 1
H H13A 0.5906 1.2099 0.0430 0.074 Uiso calc R 1 1
H H13B 0.6854 1.1800 0.0923 0.074 Uiso calc R 1 1
C C8 0.58185(14) 0.7119(2) 0.22603(10) 0.0550(5) Uani d . 1 1
H H8 0.5385 0.6343 0.2374 0.066 Uiso calc R 1 1
C C29 0.10181(14) 0.6715(3) -0.11811(11) 0.0592(5) Uani d . 1 1
H H29 0.1314 0.6011 -0.0862 0.071 Uiso calc R 1 1
C C28 0.13409(15) 0.6844(3) -0.18854(13) 0.0714(7) Uani d . 1 1
H H28 0.1846 0.6220 -0.2037 0.086 Uiso calc R 1 1
C C5 0.71384(14) 0.9426(3) 0.19254(11) 0.0666(6) Uani d . 1 1
H H5 0.7580 1.0194 0.1817 0.080 Uiso calc R 1 1
C C22 -0.25053(16) 0.5561(3) -0.06653(13) 0.0688(6) Uani d . 1 1
H H22 -0.2800 0.5034 -0.1058 0.083 Uiso calc R 1 1
C C25 -0.01406(15) 0.8636(3) -0.14288(11) 0.0639(6) Uani d . 1 1
H H25 -0.0655 0.9249 -0.1284 0.077 Uiso calc R 1 1
C C21 -0.30082(16) 0.5802(3) -0.00460(13) 0.0675(6) Uani d . 1 1
H H21 -0.3641 0.5423 -0.0012 0.081 Uiso calc R 1 1
C C27 0.09292(18) 0.7869(3) -0.23570(12) 0.0767(7) Uani d . 1 1
H H27 0.1145 0.7952 -0.2833 0.092 Uiso calc R 1 1
C C6 0.74105(16) 0.8237(3) 0.23656(12) 0.0746(7) Uani d . 1 1
H H6 0.8050 0.8196 0.2560 0.089 Uiso calc R 1 1
C C26 0.01946(18) 0.8779(3) -0.21270(12) 0.0784(7) Uani d . 1 1
H H26 -0.0083 0.9503 -0.2445 0.094 Uiso calc R 1 1
C C7 0.67657(16) 0.7091(3) 0.25318(11) 0.0699(6) Uani d . 1 1
H H7 0.6977 0.6289 0.2832 0.084 Uiso calc R 1 1
C C17 -0.00988(13) 0.7403(2) -0.01930(9) 0.0478(4) Uani d . 1 1

loop_
_atom_site_aniso_label
_atom_site_aniso_U_11
_atom_site_aniso_U_22
_atom_site_aniso_U_33
_atom_site_aniso_U_12
_atom_site_aniso_U_13
_atom_site_aniso_U_23
C14 0.116(2) 0.0536(15) 0.0788(15) -0.0230(14) 0.0288(14) -0.0040(12)
N2 0.0456(9) 0.0658(12) 0.0433(8) 0.0018(8) -0.0019(7) -0.0031(8)
C10 0.0456(10) 0.0533(12) 0.0372(9) 0.0019(8) 0.0004(7) -0.0053(8)
C9 0.0533(11) 0.0435(11) 0.0377(9) -0.0022(8) -0.0017(8) -0.0005(8)
C4 0.0522(11) 0.0419(11) 0.0444(9) 0.0002(8) 0.0019(8) -0.0038(8)
C3 0.0499(10) 0.0401(10) 0.0380(9) 0.0004(8) -0.0001(7) -0.0022(8)
N1 0.0532(9) 0.0478(10) 0.0578(9) -0.0083(8) 0.0017(7) -0.0004(8)
C12 0.0614(12) 0.0441(12) 0.0535(11) 0.0019(9) 0.0023(9) 0.0054(9)
C11 0.0568(11) 0.0526(12) 0.0455(10) 0.0101(9) -0.0034(8) 0.0013(9)
C19 0.0526(11) 0.0567(13) 0.0504(10) 0.0044(9) -0.0021(8) 0.0045(9)
C15 0.0484(10) 0.0683(14) 0.0418(10) 0.0015(9) -0.0006(8) -0.0023(9)
C2 0.0482(10) 0.0488(11) 0.0393(9) 0.0001(8) 0.0002(7) -0.0041(8)
C18 0.0471(10) 0.0461(11) 0.0474(10) 0.0048(8) -0.0057(8) 0.0054(8)
C1 0.0532(11) 0.0524(12) 0.0472(10) -0.0032(9) -0.0009(8) -0.0064(9)
C16 0.0472(10) 0.0735(15) 0.0451(10) 0.0008(10) -0.0007(8) 0.0036(10)
C23 0.0559(12) 0.0603(14) 0.0596(12) 0.0007(10) -0.0046(9) -0.0024(10)
C20 0.0531(12) 0.0642(15) 0.0671(13) 0.0050(10) 0.0057(10) 0.0154(11)
C24 0.0446(10) 0.0522(12) 0.0459(10) 0.0039(9) -0.0039(8) -0.0050(9)
C13 0.0704(13) 0.0566(14) 0.0584(12) -0.0141(11) 0.0164(10) 0.0004(10)
C8 0.0571(11) 0.0621(14) 0.0456(10) 0.0048(10) 0.0005(8) 0.0032(9)
C29 0.0545(12) 0.0603(14) 0.0626(12) 0.0056(10) 0.0008(9) -0.0078(10)
C28 0.0530(12) 0.0880(19) 0.0741(15) -0.0027(12) 0.0132(11) -0.0268(14)
C5 0.0539(12) 0.0804(17) 0.0649(13) -0.0121(11) -0.0057(10) -0.0085(12)
C22 0.0697(14) 0.0616(15) 0.0738(14) -0.0076(11) -0.0155(12) -0.0035(12)
C25 0.0635(13) 0.0712(15) 0.0568(12) 0.0143(11) -0.0012(10) 0.0049(11)
C21 0.0553(12) 0.0585(15) 0.0879(16) -0.0069(10) -0.0070(12) 0.0194(13)
C27 0.0734(15) 0.108(2) 0.0490(12) -0.0204(15) 0.0074(11) -0.0124(13)
C6 0.0600(13) 0.101(2) 0.0610(13) 0.0021(13) -0.0172(11) -0.0034(14)
C26 0.0879(17) 0.092(2) 0.0542(13) 0.0018(15) -0.0057(12) 0.0154(13)
C7 0.0667(14) 0.0886(18) 0.0534(12) 0.0103(13) -0.0094(10) 0.0095(12)
C17 0.0488(10) 0.0488(12) 0.0454(10) 0.0066(9) -0.0037(8) 0.0012(9)

loop_
_atom_type_symbol
_atom_type_description
_atom_type_scat_dispersion_real
_atom_type_scat_dispersion_imag
_atom_type_scat_source
C C 0.0033 0.0016 'International Tables Vol C Tables 4.2.6.8 and 6.1.1.4'
H H 0.0000 0.0000 'International Tables Vol C Tables 4.2.6.8 and 6.1.1.4'
N N 0.0061 0.0033 'International Tables Vol C Tables 4.2.6.8 and 6.1.1.4'

loop_
_geom_angle_atom_site_label_1
_geom_angle_atom_site_label_2
_geom_angle_atom_site_label_3
_geom_angle
C15 N2 C10 118.81(16)
C9 C10 C11 120.03(17)
C9 C10 N2 117.33(17)
C11 C10 N2 122.53(16)
C10 C9 C3 119.10(17)
N1 C4 C12 129.36(18)
N1 C4 C3 109.73(15)
C12 C4 C3 120.90(17)
C9 C3 C4 119.69(16)
C9 C3 C2 134.08(17)
C4 C3 C2 106.19(16)
C4 N1 C1 108.43(15)
C4 N1 C13 125.00(17)
C1 N1 C13 126.23(16)
C11 C12 C4 118.49(18)
C12 C11 C10 121.74(17)
C20 C19 C18 121.14(19)
N2 C15 C16 121.17(18)
C8 C2 C1 119.35(17)
C8 C2 C3 134.14(18)
C1 C2 C3 106.50(16)
C23 C18 C19 117.43(18)
C23 C18 C17 120.66(17)
C19 C18 C17 121.91(16)
N1 C1 C5 129.66(19)
N1 C1 C2 109.14(15)
C5 C1 C2 121.20(19)
C17 C16 C15 125.96(18)
C22 C23 C18 121.2(2)
C21 C20 C19 119.9(2)
C29 C24 C25 117.50(18)
C29 C24 C17 120.63(17)
C25 C24 C17 121.82(17)
N1 C13 C14 112.39(17)
C7 C8 C2 119.0(2)
C24 C29 C28 121.3(2)
C27 C28 C29 120.4(2)
C6 C5 C1 117.9(2)
C21 C22 C23 120.3(2)
C24 C25 C26 121.0(2)
C22 C21 C20 120.0(2)
C28 C27 C26 119.2(2)
C5 C6 C7 121.8(2)
C27 C26 C25 120.5(2)
C8 C7 C6 120.7(2)
C16 C17 C18 121.61(17)
C16 C17 C24 121.49(17)
C18 C17 C24 116.75(15)

loop_
_geom_bond_atom_site_label_1
_geom_bond_atom_site_label_2
_geom_bond_distance
C14 C13 1.488(3)
N2 C15 1.272(2)
N2 C10 1.408(2)
C10 C9 1.376(2)
C10 C11 1.381(3)
C9 C3 1.382(2)
C4 N1 1.370(2)
C4 C12 1.374(2)
C4 C3 1.396(3)
C3 C2 1.439(2)
N1 C1 1.374(2)
N1 C13 1.435(2)
C12 C11 1.361(3)
C19 C20 1.365(3)
C19 C18 1.387(3)
C15 C16 1.425(2)
C2 C8 1.379(3)
C2 C1 1.401(3)
C18 C23 1.378(3)
C18 C17 1.469(2)
C1 C5 1.377(3)
C16 C17 1.330(2)
C23 C22 1.361(3)
C20 C21 1.364(3)
C24 C29 1.367(3)
C24 C25 1.371(3)
C24 C17 1.485(2)
C8 C7 1.367(3)
C29 C28 1.378(3)
C28 C27 1.351(3)
C5 C6 1.358(3)
C22 C21 1.360(3)
C25 C26 1.375(3)
C27 C26 1.360(3)
C6 C7 1.377(3)

loop_
_geom_hbond_atom_site_label_D
_geom_hbond_atom_site_label_H
_geom_hbond_atom_site_label_A
_geom_hbond_site_symmetry_A
_geom_hbond_distance_DH
_geom_hbond_distance_HA
_geom_hbond_distance_DA
_geom_hbond_angle_DHA
C7 H7 Cg1 2_645 0.93 2.92 3.647(2) 136
C8 H8 Cg2 2_645 0.93 2.98 3.777(2) 145
C11 H11 Cg3 3_575 0.93 2.85 3.551(2) 133
C13 H13A Cg1 3_675 0.97 3.00 3.749(2) 135
C20 H20 Cg4 1_455 0.93 2.62 3.498(2) 157
C29 H29 Cg3 3_565 0.93 2.87 3.796(3) 175

loop_
_geom_torsion_atom_site_label_1
_geom_torsion_atom_site_label_2
_geom_torsion_atom_site_label_3
_geom_torsion_atom_site_label_4
_geom_torsion
C15 N2 C10 C9 -145.48(18)
C15 N2 C10 C11 38.4(3)
C11 C10 C9 C3 -2.6(3)
N2 C10 C9 C3 -178.80(15)
C10 C9 C3 C4 2.9(2)
C10 C9 C3 C2 179.98(18)
N1 C4 C3 C9 177.03(15)
C12 C4 C3 C9 -1.8(3)
N1 C4 C3 C2 -0.8(2)
C12 C4 C3 C2 -179.66(16)
C12 C4 N1 C1 178.78(19)
C3 C4 N1 C1 0.1(2)
C12 C4 N1 C13 5.1(3)
C3 C4 N1 C13 -173.63(17)
N1 C4 C12 C11 -178.20(17)
C3 C4 C12 C11 0.4(3)
C4 C12 C11 C10 -0.1(3)
C9 C10 C11 C12 1.2(3)
N2 C10 C11 C12 177.20(17)
C10 N2 C15 C16 -176.66(18)
C9 C3 C2 C8 4.6(3)
C4 C3 C2 C8 -178.0(2)
C9 C3 C2 C1 -176.15(19)
C4 C3 C2 C1 1.23(19)
C20 C19 C18 C23 1.4(3)
C20 C19 C18 C17 -177.52(18)
C4 N1 C1 C5 -179.9(2)
C13 N1 C1 C5 -6.3(3)
C4 N1 C1 C2 0.8(2)
C13 N1 C1 C2 174.34(17)
C8 C2 C1 N1 178.13(16)
C3 C2 C1 N1 -1.2(2)
C8 C2 C1 C5 -1.3(3)
C3 C2 C1 C5 179.36(17)
N2 C15 C16 C17 -172.1(2)
C19 C18 C23 C22 -0.9(3)
C17 C18 C23 C22 178.05(19)
C18 C19 C20 C21 -0.7(3)
C4 N1 C13 C14 79.5(2)
C1 N1 C13 C14 -93.1(2)
C1 C2 C8 C7 0.8(3)
C3 C2 C8 C7 180.0(2)
C25 C24 C29 C28 -0.5(3)
C17 C24 C29 C28 177.20(19)
C24 C29 C28 C27 0.7(3)
N1 C1 C5 C6 -178.4(2)
C2 C1 C5 C6 0.8(3)
C18 C23 C22 C21 -0.4(3)
C29 C24 C25 C26 -0.6(3)
C17 C24 C25 C26 -178.3(2)
C23 C22 C21 C20 1.2(3)
C19 C20 C21 C22 -0.6(3)
C29 C28 C27 C26 0.3(3)
C1 C5 C6 C7 0.0(3)
C28 C27 C26 C25 -1.4(4)
C24 C25 C26 C27 1.6(4)
C2 C8 C7 C6 0.0(3)
C5 C6 C7 C8 -0.5(4)
C15 C16 C17 C18 -176.78(19)
C15 C16 C17 C24 7.9(3)
C23 C18 C17 C16 -152.0(2)
C19 C18 C17 C16 26.9(3)
C23 C18 C17 C24 23.6(3)
C19 C18 C17 C24 -157.54(18)
C29 C24 C17 C16 59.9(3)
C25 C24 C17 C16 -122.5(2)
C29 C24 C17 C18 -115.7(2)
C25 C24 C17 C18 61.9(3)
